data_7013890
loop_
_publ_author_name
'Akermark, Bj\"orn'
'Bjernemose, Jens'
'B\"orje, Anna'
'Chmielewski, Piotr J.'
'Paulsen, Hauke'
'Simonsen, Ole'
'Stein, Paul C.'
'Toftlund, Hans'
'Wolny, Juliusz A.'

_publ_section_title
;
 Strain-induced substitutional lability in a Ru(II) complex of a
 hypodentate polypyridine ligand.
;
_journal_issue 8
_journal_name_full 'Dalton transactions (Cambridge, England : 2003)'
_journal_page_first 1215
_journal_page_last 1220
_journal_paper_doi 10.1039/b316093a
_journal_year 2004
_chemical_compound_source 'synthesis as described'
_chemical_formula_moiety 'C33 H35 F6 N7 O8 Ru S2'
_chemical_formula_sum 'C33 H35 F6 N7 O8 Ru S2'
_chemical_formula_weight 936.87
_chemical_name_common 'Ru Gorilla'
_space_group_IT_number 14
_symmetry_cell_setting monoclinic
_symmetry_Int_Tables_number 14
_symmetry_space_group_name_Hall '-P 2yn'
_symmetry_space_group_name_H-M 'P 1 21/n 1'
_atom_sites_solution_hydrogens geom
_atom_sites_solution_primary direct
_atom_sites_solution_secondary difmap
_audit_conform_dict_location ftp://ftp.iucr.org/pub/cif_core.dic
_audit_conform_dict_name cif_core.dic
_audit_conform_dict_version 2.2
_audit_creation_date 2004-02-04T17:04:25-00:00
_audit_creation_method 'WinGX routine CIF_UPDATE'
_cell_angle_alpha 90
_cell_angle_beta 110.3320(10)
_cell_angle_gamma 90
_cell_formula_units_Z 4
_cell_length_a 17.9820(10)
_cell_length_b 9.961(3)
_cell_length_c 22.6050(10)
_cell_measurement_reflns_used 25
_cell_measurement_temperature 293(2)
_cell_measurement_theta_max 41.47
_cell_measurement_theta_min 37.81
_cell_measurement_wavelength 1.54178
_cell_volume 3796.7(12)
_computing_cell_refinement 'Enraf-Nonius CAD-4F Software'
_computing_data_collection 'Enraf-Nonius CAD-4F Software'
_computing_data_reduction
;
Norrestam & Nielsen (1982) and Xtal3.2 ADDREF SORTRF (Hall, Flack &
Stewart, 1992)
;
_computing_molecular_graphics ' Xtal3.2 ORTEP'
_computing_publication_material 'WinGX (Farrugia, 1999)'
_computing_structure_refinement 'SHELXL-97 (Sheldrick, 1997)'
_computing_structure_solution 'SHELXS 86 (Sheldrick, 1985)'
_diffrn_ambient_temperature 293(2)
_diffrn_detector 'scintillation LiI'
_diffrn_detector_dtime 1.195
_diffrn_measured_fraction_theta_full 1
_diffrn_measured_fraction_theta_max 1
_diffrn_measurement_device
;
Enraf-Nonius CAD-4F diffractometer
;
_diffrn_measurement_device_type 'Enraf Nonius TurboCAD4'
_diffrn_measurement_method \w/2\Q
_diffrn_orient_matrix_type
;
x-axis points to radiation source
the matrix is specified in reciprocal space
;
_diffrn_orient_matrix_UB_11 0.056777
_diffrn_orient_matrix_UB_12 0.000691
_diffrn_orient_matrix_UB_13 0.028375
_diffrn_orient_matrix_UB_21 -0.016961
_diffrn_orient_matrix_UB_22 -0.001399
_diffrn_orient_matrix_UB_23 0.037678
_diffrn_orient_matrix_UB_31 0.000622
_diffrn_orient_matrix_UB_32 -0.100267
_diffrn_orient_matrix_UB_33 -0.000326
_diffrn_radiation_monochromator graphite
_diffrn_radiation_probe x-ray
_diffrn_radiation_type CuK\a
_diffrn_radiation_wavelength 1.54178
_diffrn_reflns_av_R_equivalents 0.0498
_diffrn_reflns_av_unetI/netI 0.0155
_diffrn_reflns_limit_h_max 21
_diffrn_reflns_limit_h_min 0
_diffrn_reflns_limit_k_max 0
_diffrn_reflns_limit_k_min -11
_diffrn_reflns_limit_l_max 24
_diffrn_reflns_limit_l_min -26
_diffrn_reflns_number 6672
_diffrn_reflns_theta_full 65
_diffrn_reflns_theta_max 65
_diffrn_reflns_theta_min 2.72
_diffrn_source 'sealed X-ray tube'
_diffrn_source_type 'Enraf Nonius FR590'
_diffrn_standards_decay_% 9
_diffrn_standards_interval_count 30
_diffrn_standards_interval_time 90
_diffrn_standards_number 1
_exptl_absorpt_coefficient_mu 5.169
_exptl_absorpt_correction_T_max 0.553
_exptl_absorpt_correction_T_min 0.326
_exptl_absorpt_correction_type gaussian
_exptl_absorpt_process_details
;
a grid of  8 x 14 x  8 =   896 sampling points was used
;
_exptl_crystal_colour yellow
_exptl_crystal_density_diffrn 1.639
_exptl_crystal_density_meas 1.64
_exptl_crystal_density_method
;
Flotation in mixture of CCl~4~ and CH~2~BrCl.
;
_exptl_crystal_description prism
_exptl_crystal_F_000 1904
_exptl_crystal_preparation
;
A solution in acetone was layered with ligroin and left for several months.
;
_exptl_crystal_size_max 0.34
_exptl_crystal_size_mid 0.16
_exptl_crystal_size_min 0.14
_refine_diff_density_max 1.25
_refine_diff_density_min -1.58
_refine_ls_extinction_method none
_refine_ls_goodness_of_fit_ref 1.076
_refine_ls_hydrogen_treatment constr
_refine_ls_matrix_type full
_refine_ls_number_parameters 514
_refine_ls_number_reflns 6450
_refine_ls_number_restraints 0
_refine_ls_restrained_S_all 1.076
_refine_ls_R_factor_all 0.0596
_refine_ls_R_factor_gt 0.0549
_refine_ls_shift/su_max 0.042
_refine_ls_shift/su_mean 0.001
_refine_ls_structure_factor_coef Fsqd
_refine_ls_weighting_details 'calc w=1/[\s^2^(Fo^2^)+(0.0976P)^2^+7.5145P] where P=(Fo^2^+2Fc^2^)/3'
_refine_ls_weighting_scheme calc
_refine_ls_wR_factor_gt 0.1506
_refine_ls_wR_factor_ref 0.1552
_reflns_number_gt 5894
_reflns_number_total 6450
_reflns_threshold_expression 'I > 2.5*sigma(I)'
_cod_data_source_file b316093a.txt
_cod_data_source_block gorila
_cod_original_sg_symbol_Hall -P_2yn
_cod_original_sg_symbol_H-M P21/n
_cod_database_code 7013890
_diffrn_standards_decay_corr_max 1.119
_diffrn_standards_decay_corr_min 0.957

loop_
_symmetry_equiv_pos_as_xyz
'x, y, z'
'-x+1/2, y+1/2, -z+1/2'
'-x, -y, -z'
'x-1/2, -y-1/2, z-1/2'

loop_
_atom_site_label
_atom_site_type_symbol
_atom_site_fract_x
_atom_site_fract_y
_atom_site_fract_z
_atom_site_U_iso_or_equiv
_atom_site_adp_type
_atom_site_occupancy
_atom_site_symmetry_multiplicity
_atom_site_calc_flag
_atom_site_refinement_flags
_atom_site_disorder_assembly
_atom_site_disorder_group
Ru Ru 0.229232(17) 0.51316(3) 0.483433(13) 0.02991(14) Uani 1 1 d . . .
N1 N 0.2667(2) 0.5348(4) 0.58096(16) 0.0344(8) Uani 1 1 d . . .
N2 N 0.1332(2) 0.5979(4) 0.49065(16) 0.0368(8) Uani 1 1 d . . .
N3 N 0.1458(2) 0.5245(4) 0.38195(17) 0.0384(8) Uani 1 1 d . . .
N4 N 0.2644(2) 0.6972(4) 0.45615(16) 0.0355(8) Uani 1 1 d . . .
N5 N 0.3463(2) 0.4404(4) 0.50480(15) 0.0331(7) Uani 1 1 d . . .
N6 N 0.2056(2) 0.3202(4) 0.50757(16) 0.0356(8) Uani 1 1 d . . .
N7 N 0.2641(3) 0.5167(4) 0.3185(2) 0.0496(10) Uani 1 1 d . . .
C11 C 0.2281(3) 0.6623(5) 0.5909(2) 0.0404(10) Uani 1 1 d . . .
H11A H 0.2566 0.7393 0.5832 0.048 Uiso 1 1 calc R . .
H11B H 0.229 0.6669 0.634 0.048 Uiso 1 1 calc R . .
C12 C 0.2356(3) 0.4221(5) 0.6096(2) 0.0439(10) Uani 1 1 d . . .
H12A H 0.2737 0.4018 0.651 0.053 Uiso 1 1 calc R . .
H12B H 0.1866 0.4498 0.6148 0.053 Uiso 1 1 calc R . .
C13 C 0.3559(3) 0.5383(5) 0.6075(2) 0.0379(9) Uani 1 1 d . . .
H13A H 0.3739 0.6307 0.6107 0.046 Uiso 1 1 calc R . .
H13B H 0.3742 0.4999 0.6496 0.046 Uiso 1 1 calc R . .
C21 C 0.1428(3) 0.6631(5) 0.5450(2) 0.0412(10) Uani 1 1 d . . .
C22 C 0.0799(3) 0.7249(5) 0.5548(3) 0.0525(12) Uani 1 1 d . . .
H22 H 0.0858 0.7668 0.5929 0.063 Uiso 1 1 calc R . .
C23 C 0.0064(3) 0.7229(6) 0.5055(3) 0.0598(15) Uani 1 1 d . . .
H23 H -0.0368 0.7668 0.5103 0.072 Uiso 1 1 calc R . .
C24 C -0.0023(3) 0.6567(6) 0.4504(3) 0.0540(13) Uani 1 1 d . . .
H24 H -0.0512 0.6554 0.4178 0.065 Uiso 1 1 calc R . .
C25 C 0.0622(3) 0.5920(5) 0.4436(2) 0.0433(10) Uani 1 1 d . . .
C31 C 0.0646(3) 0.5103(5) 0.3886(3) 0.0479(12) Uani 1 1 d . . .
H31A H 0.0237 0.5409 0.3503 0.057 Uiso 1 1 calc R . .
H31B H 0.0546 0.4167 0.3951 0.057 Uiso 1 1 calc R . .
C32 C 0.1441(3) 0.4271(5) 0.3311(2) 0.0437(10) Uani 1 1 d . . .
H32A H 0.1053 0.4578 0.2918 0.052 Uiso 1 1 calc R . .
H32B H 0.1262 0.341 0.3411 0.052 Uiso 1 1 calc R . .
C33 C 0.1505(3) 0.6664(5) 0.3603(2) 0.0430(10) Uani 1 1 d . . .
H33A H 0.147 0.6641 0.3165 0.052 Uiso 1 1 calc R . .
H33B H 0.1049 0.7158 0.3622 0.052 Uiso 1 1 calc R . .
C41 C 0.2233(3) 0.7403(5) 0.39727(19) 0.0393(10) Uani 1 1 d . . .
C42 C 0.2457(3) 0.8534(5) 0.3720(2) 0.0554(13) Uani 1 1 d . . .
H42 H 0.2157 0.8813 0.3315 0.066 Uiso 1 1 calc R . .
C43 C 0.3119(4) 0.9247(6) 0.4065(3) 0.0610(14) Uani 1 1 d . . .
H43 H 0.3275 1.0003 0.3897 0.073 Uiso 1 1 calc R . .
C44 C 0.3548(3) 0.8811(5) 0.4670(2) 0.0515(12) Uani 1 1 d . . .
H44 H 0.3998 0.927 0.4918 0.062 Uiso 1 1 calc R . .
C45 C 0.3296(3) 0.7694(5) 0.4892(2) 0.0412(10) Uani 1 1 d . . .
H45 H 0.359 0.7407 0.5297 0.049 Uiso 1 1 calc R . .
C51 C 0.3906(3) 0.4609(4) 0.5664(2) 0.0345(9) Uani 1 1 d . . .
C52 C 0.4683(3) 0.4160(5) 0.5909(2) 0.0431(10) Uani 1 1 d . . .
H52 H 0.4981 0.4302 0.6332 0.052 Uiso 1 1 calc R . .
C53 C 0.5012(3) 0.3504(6) 0.5525(2) 0.0523(12) Uani 1 1 d . . .
H53 H 0.5535 0.3209 0.5685 0.063 Uiso 1 1 calc R . .
C54 C 0.4563(3) 0.3287(5) 0.4908(2) 0.0490(12) Uani 1 1 d . . .
H54 H 0.4773 0.2836 0.4642 0.059 Uiso 1 1 calc R . .
C55 C 0.3791(3) 0.3751(5) 0.4686(2) 0.0386(9) Uani 1 1 d . . .
H55 H 0.3486 0.36 0.4265 0.046 Uiso 1 1 calc R . .
C61 C 0.2210(3) 0.2996(5) 0.5699(2) 0.0383(9) Uani 1 1 d . . .
C62 C 0.2203(3) 0.1720(5) 0.5946(3) 0.0559(13) Uani 1 1 d . . .
H62 H 0.2314 0.1602 0.6377 0.067 Uiso 1 1 calc R . .
C63 C 0.2028(4) 0.0638(6) 0.5546(3) 0.0682(16) Uani 1 1 d . . .
H63 H 0.2015 -0.0223 0.5702 0.082 Uiso 1 1 calc R . .
C64 C 0.1873(3) 0.0837(5) 0.4917(3) 0.0590(14) Uani 1 1 d . . .
H64 H 0.175 0.0114 0.464 0.071 Uiso 1 1 calc R . .
C65 C 0.1900(3) 0.2122(5) 0.4698(2) 0.0454(11) Uani 1 1 d . . .
H65 H 0.1807 0.2244 0.427 0.054 Uiso 1 1 calc R . .
C71 C 0.2216(3) 0.4070(5) 0.32128(19) 0.0428(10) Uani 1 1 d . . .
C72 C 0.2465(3) 0.2785(6) 0.3131(2) 0.0522(12) Uani 1 1 d . . .
H72 H 0.216 0.2044 0.315 0.063 Uiso 1 1 calc R . .
C73 C 0.3172(3) 0.2615(6) 0.3022(2) 0.0593(14) Uani 1 1 d . . .
H73 H 0.3348 0.1762 0.2968 0.071 Uiso 1 1 calc R . .
C74 C 0.3607(3) 0.3735(7) 0.2995(2) 0.0575(14) Uani 1 1 d . . .
H74 H 0.4085 0.3658 0.2926 0.069 Uiso 1 1 calc R . .
C75 C 0.3313(3) 0.4985(6) 0.3075(3) 0.0566(14) Uani 1 1 d . . .
H75 H 0.3604 0.574 0.305 0.068 Uiso 1 1 calc R . .
S1 S 0.54370(8) 1.10889(14) 0.33503(6) 0.0562(3) Uani 1 1 d . . .
F11 F 0.4681(3) 0.8919(7) 0.3417(3) 0.154(3) Uani 1 1 d . . .
F12 F 0.5849(4) 0.9052(5) 0.4109(3) 0.130(2) Uani 1 1 d . . .
F13 F 0.5659(5) 0.8591(5) 0.3167(4) 0.156(3) Uani 1 1 d . . .
O13 O 0.5199(3) 1.1753(6) 0.3810(2) 0.0952(17) Uani 1 1 d . . .
O11 O 0.6260(3) 1.1308(5) 0.3451(3) 0.0906(15) Uani 1 1 d . . .
O12 O 0.4920(4) 1.1208(6) 0.2724(2) 0.0988(18) Uani 1 1 d . . .
C1 C 0.5417(5) 0.9323(8) 0.3530(3) 0.080(2) Uani 1 1 d . . .
S2 S 0.49823(11) 0.59422(16) 0.19786(7) 0.0666(4) Uani 1 1 d . . .
C2 C 0.5381(7) 0.4597(8) 0.1704(5) 0.104(3) Uani 1 1 d . . .
F21 F 0.6049(8) 0.4729(9) 0.1738(12) 0.373(14) Uani 1 1 d . . .
F22 F 0.5315(4) 0.3425(5) 0.1896(4) 0.146(2) Uani 1 1 d . . .
F23 F 0.5064(16) 0.4504(13) 0.1111(6) 0.401(14) Uani 1 1 d . . .
O21 O 0.5225(10) 0.5804(10) 0.2576(3) 0.284(9) Uani 1 1 d . . .
O22 O 0.5053(5) 0.7061(5) 0.1657(3) 0.121(2) Uani 1 1 d . . .
O23 O 0.4139(6) 0.5562(12) 0.1745(8) 0.255(8) Uani 1 1 d . . .
O1 O 0.6942(4) 0.8050(7) 0.2337(3) 0.116(2) Uani 1 1 d . . .
O2 O 0.6851(6) 1.0927(8) 0.2400(5) 0.173(4) Uani 1 1 d . . .

loop_
_atom_site_aniso_label
_atom_site_aniso_U_11
_atom_site_aniso_U_22
_atom_site_aniso_U_33
_atom_site_aniso_U_23
_atom_site_aniso_U_13
_atom_site_aniso_U_12
Ru 0.0272(2) 0.0388(2) 0.0221(2) -0.00075(11) 0.00648(14) 0.00269(11)
N1 0.0340(18) 0.0407(19) 0.0279(17) -0.0016(15) 0.0098(15) 0.0017(15)
N2 0.0295(17) 0.045(2) 0.0343(18) 0.0030(15) 0.0090(14) 0.0033(15)
N3 0.0294(19) 0.051(2) 0.0294(19) 0.0012(16) 0.0036(15) 0.0000(15)
N4 0.0341(18) 0.045(2) 0.0270(17) -0.0001(15) 0.0102(14) 0.0055(15)
N5 0.0331(17) 0.0397(19) 0.0246(16) 0.0006(14) 0.0076(14) 0.0023(15)
N6 0.0290(17) 0.045(2) 0.0328(18) -0.0020(15) 0.0105(14) 0.0014(15)
N7 0.043(2) 0.055(3) 0.043(2) 0.0055(18) 0.0064(19) 0.0029(18)
C11 0.043(2) 0.045(2) 0.035(2) -0.0068(19) 0.0160(19) 0.002(2)
C12 0.053(3) 0.051(3) 0.031(2) 0.003(2) 0.018(2) -0.005(2)
C13 0.032(2) 0.051(3) 0.026(2) -0.0017(19) 0.0038(17) 0.0002(19)
C21 0.040(2) 0.044(2) 0.044(2) -0.003(2) 0.020(2) 0.0027(19)
C22 0.054(3) 0.053(3) 0.059(3) -0.004(2) 0.031(2) 0.005(2)
C23 0.046(3) 0.063(3) 0.079(4) 0.006(3) 0.032(3) 0.018(2)
C24 0.029(2) 0.064(3) 0.069(3) 0.011(3) 0.017(2) 0.008(2)
C25 0.036(2) 0.051(3) 0.043(2) 0.004(2) 0.0124(19) 0.000(2)
C31 0.030(2) 0.068(3) 0.041(3) -0.002(2) 0.006(2) -0.001(2)
C32 0.038(2) 0.058(3) 0.028(2) -0.002(2) 0.0008(17) -0.001(2)
C33 0.038(2) 0.052(3) 0.033(2) 0.009(2) 0.0041(18) 0.005(2)
C41 0.044(2) 0.044(2) 0.028(2) 0.0029(18) 0.0106(18) 0.0072(19)
C42 0.070(3) 0.053(3) 0.034(2) 0.008(2) 0.007(2) -0.002(3)
C43 0.076(4) 0.048(3) 0.054(3) 0.010(2) 0.017(3) -0.012(3)
C44 0.050(3) 0.053(3) 0.050(3) -0.002(2) 0.015(2) -0.005(2)
C45 0.038(2) 0.048(3) 0.034(2) 0.0013(19) 0.0080(18) -0.0003(19)
C51 0.037(2) 0.039(2) 0.027(2) 0.0017(17) 0.0106(17) -0.0026(18)
C52 0.030(2) 0.059(3) 0.034(2) 0.002(2) 0.0027(17) 0.000(2)
C53 0.037(2) 0.066(3) 0.053(3) 0.007(2) 0.015(2) 0.014(2)
C54 0.048(3) 0.056(3) 0.047(3) 0.003(2) 0.022(2) 0.015(2)
C55 0.039(2) 0.049(2) 0.029(2) -0.0005(18) 0.0122(17) 0.0057(19)
C61 0.035(2) 0.044(2) 0.036(2) 0.0031(19) 0.0132(18) -0.0004(18)
C62 0.070(3) 0.049(3) 0.046(3) 0.007(2) 0.017(3) 0.002(3)
C63 0.085(4) 0.041(3) 0.077(4) 0.007(3) 0.026(3) -0.001(3)
C64 0.066(3) 0.042(3) 0.068(4) -0.013(3) 0.022(3) -0.001(2)
C65 0.045(3) 0.048(3) 0.040(2) -0.009(2) 0.011(2) 0.001(2)
C71 0.042(2) 0.059(3) 0.0216(19) -0.0024(19) 0.0039(17) 0.001(2)
C72 0.064(3) 0.056(3) 0.037(2) -0.011(2) 0.018(2) -0.003(2)
C73 0.070(4) 0.068(4) 0.044(3) -0.010(3) 0.025(3) 0.010(3)
C74 0.052(3) 0.085(4) 0.036(3) -0.003(3) 0.016(2) 0.010(3)
C75 0.046(3) 0.072(4) 0.046(3) 0.008(2) 0.008(2) -0.004(2)
S1 0.0594(8) 0.0555(7) 0.0442(7) -0.0063(6) 0.0059(6) -0.0058(6)
F11 0.104(4) 0.154(5) 0.176(6) 0.055(5) 0.012(4) -0.065(4)
F12 0.158(5) 0.093(3) 0.103(4) 0.035(3) 0.000(3) -0.009(3)
F13 0.216(7) 0.072(3) 0.191(6) -0.054(4) 0.086(6) -0.004(4)
O13 0.087(3) 0.114(4) 0.075(3) -0.030(3) 0.016(3) 0.025(3)
O11 0.069(3) 0.086(3) 0.117(4) -0.021(3) 0.034(3) -0.029(3)
O12 0.124(4) 0.091(3) 0.048(2) 0.003(2) -0.012(2) -0.026(3)
C1 0.084(5) 0.073(4) 0.069(4) 0.004(4) 0.009(4) -0.017(4)
S2 0.0914(11) 0.0673(9) 0.0488(7) 0.0155(7) 0.0340(7) 0.0201(8)
C2 0.148(9) 0.065(5) 0.131(8) -0.022(5) 0.090(7) -0.014(5)
F21 0.288(14) 0.107(6) 0.92(4) 0.022(13) 0.45(2) 0.038(7)
F22 0.173(6) 0.056(3) 0.219(7) 0.015(3) 0.081(5) 0.002(3)
F23 0.83(4) 0.199(11) 0.175(10) -0.040(9) 0.172(17) 0.192(19)
O21 0.57(2) 0.167(8) 0.059(4) -0.001(5) 0.035(8) 0.184(12)
O22 0.182(6) 0.069(3) 0.164(6) 0.035(4) 0.126(5) 0.029(4)
O23 0.122(7) 0.214(10) 0.47(2) 0.092(14) 0.158(12) 0.008(8)
O1 0.129(5) 0.134(5) 0.101(4) -0.010(4) 0.059(4) 0.007(4)
O2 0.224(9) 0.132(6) 0.235(10) -0.052(7) 0.173(9) -0.038(6)

loop_
_atom_type_symbol
_atom_type_description
_atom_type_scat_dispersion_real
_atom_type_scat_dispersion_imag
_atom_type_scat_source
C C 0.0181 0.0091 'International Tables Vol C Tables 4.2.6.8 and 6.1.1.4'
H H 0 0 'International Tables Vol C Tables 4.2.6.8 and 6.1.1.4'
F F 0.0727 0.0534 'International Tables Vol C Tables 4.2.6.8 and 6.1.1.4'
N N 0.0311 0.018 'International Tables Vol C Tables 4.2.6.8 and 6.1.1.4'
O O 0.0492 0.0322 'International Tables Vol C Tables 4.2.6.8 and 6.1.1.4'
Ru Ru 0.0552 3.296 'International Tables Vol C Tables 4.2.6.8 and 6.1.1.4'
S S 0.3331 0.5567 'International Tables Vol C Tables 4.2.6.8 and 6.1.1.4'

loop_
_exptl_crystal_face_index_h
_exptl_crystal_face_index_k
_exptl_crystal_face_index_l
_exptl_crystal_face_perp_dist
0 1 0 0.17
0 -1 0 0.17
1 0 -1 0.069
-1 0 1 0.069
1 0 2 0.08
-1 0 -2 0.08

loop_
_geom_angle_atom_site_label_1
_geom_angle_atom_site_label_2
_geom_angle_atom_site_label_3
_geom_angle
_geom_angle_site_symmetry_1
_geom_angle_site_symmetry_3
_geom_angle_publ_flag
N2 Ru N1 80.72(14) . . ?
N2 Ru N6 96.24(14) . . ?
N1 Ru N6 80.71(14) . . ?
N2 Ru N4 90.71(14) . . ?
N1 Ru N4 101.58(14) . . ?
N6 Ru N4 172.96(13) . . ?
N2 Ru N5 162.55(14) . . ?
N1 Ru N5 82.17(13) . . ?
N6 Ru N5 84.34(14) . . ?
N4 Ru N5 89.36(14) . . ?
N2 Ru N3 76.84(14) . . ?
N1 Ru N3 157.55(15) . . ?
N6 Ru N3 100.82(14) . . ?
N4 Ru N3 79.65(13) . . ?
N5 Ru N3 120.28(13) . . ?
C12 N1 C11 108.0(3) . . ?
C12 N1 C13 110.5(4) . . ?
C11 N1 C13 113.9(4) . . ?
C12 N1 Ru 110.4(3) . . ?
C11 N1 Ru 104.5(3) . . ?
C13 N1 Ru 109.4(3) . . ?
C21 N2 C25 121.7(4) . . ?
C21 N2 Ru 116.2(3) . . ?
C25 N2 Ru 122.0(3) . . ?
C32 N3 C33 110.3(4) . . ?
C32 N3 C31 104.6(4) . . ?
C33 N3 C31 106.4(4) . . ?
C32 N3 Ru 125.1(3) . . ?
C33 N3 Ru 106.5(3) . . ?
C31 N3 Ru 102.4(3) . . ?
C41 N4 C45 116.5(4) . . ?
C41 N4 Ru 116.7(3) . . ?
C45 N4 Ru 126.3(3) . . ?
C55 N5 C51 118.4(4) . . ?
C55 N5 Ru 130.1(3) . . ?
C51 N5 Ru 111.4(3) . . ?
C65 N6 C61 117.6(4) . . ?
C65 N6 Ru 126.2(3) . . ?
C61 N6 Ru 115.3(3) . . ?
C75 N7 C71 117.8(5) . . ?
N1 C11 C21 108.1(4) . . ?
N1 C11 H11A 110.1 . . ?
C21 C11 H11A 110.1 . . ?
N1 C11 H11B 110.1 . . ?
C21 C11 H11B 110.1 . . ?
H11A C11 H11B 108.4 . . ?
C61 C12 N1 111.7(4) . . ?
C61 C12 H12A 109.3 . . ?
N1 C12 H12A 109.3 . . ?
C61 C12 H12B 109.3 . . ?
N1 C12 H12B 109.3 . . ?
H12A C12 H12B 107.9 . . ?
C51 C13 N1 110.8(3) . . ?
C51 C13 H13A 109.5 . . ?
N1 C13 H13A 109.5 . . ?
C51 C13 H13B 109.5 . . ?
N1 C13 H13B 109.5 . . ?
H13A C13 H13B 108.1 . . ?
N2 C21 C22 120.8(4) . . ?
N2 C21 C11 113.4(4) . . ?
C22 C21 C11 125.8(4) . . ?
C21 C22 C23 117.9(5) . . ?
C21 C22 H22 121 . . ?
C23 C22 H22 121 . . ?
C24 C23 C22 120.5(4) . . ?
C24 C23 H23 119.7 . . ?
C22 C23 H23 119.7 . . ?
C23 C24 C25 119.3(5) . . ?
C23 C24 H24 120.3 . . ?
C25 C24 H24 120.3 . . ?
N2 C25 C24 119.6(5) . . ?
N2 C25 C31 112.6(4) . . ?
C24 C25 C31 127.8(5) . . ?
C25 C31 N3 109.7(4) . . ?
C25 C31 H31A 109.7 . . ?
N3 C31 H31A 109.7 . . ?
C25 C31 H31B 109.7 . . ?
N3 C31 H31B 109.7 . . ?
H31A C31 H31B 108.2 . . ?
N3 C32 C71 115.5(4) . . ?
N3 C32 H32A 108.4 . . ?
C71 C32 H32A 108.4 . . ?
N3 C32 H32B 108.4 . . ?
C71 C32 H32B 108.4 . . ?
H32A C32 H32B 107.5 . . ?
C41 C33 N3 114.9(4) . . ?
C41 C33 H33A 108.6 . . ?
N3 C33 H33A 108.6 . . ?
C41 C33 H33B 108.6 . . ?
N3 C33 H33B 108.6 . . ?
H33A C33 H33B 107.5 . . ?
N4 C41 C42 121.8(4) . . ?
N4 C41 C33 118.2(4) . . ?
C42 C41 C33 119.9(4) . . ?
C43 C42 C41 120.4(5) . . ?
C43 C42 H42 119.8 . . ?
C41 C42 H42 119.8 . . ?
C42 C43 C44 118.2(5) . . ?
C42 C43 H43 120.9 . . ?
C44 C43 H43 120.9 . . ?
C45 C44 C43 118.5(5) . . ?
C45 C44 H44 120.7 . . ?
C43 C44 H44 120.7 . . ?
N4 C45 C44 124.4(4) . . ?
N4 C45 H45 117.8 . . ?
C44 C45 H45 117.8 . . ?
N5 C51 C52 120.8(4) . . ?
N5 C51 C13 119.4(4) . . ?
C52 C51 C13 119.7(4) . . ?
C53 C52 C51 119.7(4) . . ?
C53 C52 H52 120.1 . . ?
C51 C52 H52 120.1 . . ?
C54 C53 C52 119.4(4) . . ?
C54 C53 H53 120.3 . . ?
C52 C53 H53 120.3 . . ?
C53 C54 C55 118.7(4) . . ?
C53 C54 H54 120.6 . . ?
C55 C54 H54 120.6 . . ?
N5 C55 C54 122.9(4) . . ?
N5 C55 H55 118.5 . . ?
C54 C55 H55 118.5 . . ?
N6 C61 C62 122.1(4) . . ?
N6 C61 C12 115.7(4) . . ?
C62 C61 C12 122.1(4) . . ?
C63 C62 C61 119.0(5) . . ?
C63 C62 H62 120.5 . . ?
C61 C62 H62 120.5 . . ?
C64 C63 C62 119.3(5) . . ?
C64 C63 H63 120.3 . . ?
C62 C63 H63 120.3 . . ?
C63 C64 C65 119.3(5) . . ?
C63 C64 H64 120.3 . . ?
C65 C64 H64 120.3 . . ?
N6 C65 C64 122.7(5) . . ?
N6 C65 H65 118.6 . . ?
C64 C65 H65 118.6 . . ?
N7 C71 C72 121.7(5) . . ?
N7 C71 C32 118.0(4) . . ?
C72 C71 C32 120.2(5) . . ?
C73 C72 C71 119.6(5) . . ?
C73 C72 H72 120.2 . . ?
C71 C72 H72 120.2 . . ?
C74 C73 C72 118.6(5) . . ?
C74 C73 H73 120.7 . . ?
C72 C73 H73 120.7 . . ?
C73 C74 C75 118.3(5) . . ?
C73 C74 H74 120.9 . . ?
C75 C74 H74 120.9 . . ?
N7 C75 C74 124.0(5) . . ?
N7 C75 H75 118 . . ?
C74 C75 H75 118 . . ?
O12 S1 O13 115.9(4) . . ?
O12 S1 O11 115.6(4) . . ?
O13 S1 O11 111.8(3) . . ?
O12 S1 C1 104.5(3) . . ?
O13 S1 C1 104.8(4) . . ?
O11 S1 C1 102.3(3) . . ?
F13 C1 F12 108.0(8) . . ?
F13 C1 F11 104.1(7) . . ?
F12 C1 F11 109.8(7) . . ?
F13 C1 S1 111.9(6) . . ?
F12 C1 S1 112.2(5) . . ?
F11 C1 S1 110.5(6) . . ?
O21 S2 O22 126.4(7) . . ?
O21 S2 O23 106.4(10) . . ?
O22 S2 O23 107.2(6) . . ?
O21 S2 C2 105.3(6) . . ?
O22 S2 C2 108.3(4) . . ?
O23 S2 C2 100.1(7) . . ?
F21 C2 F22 107.1(11) . . ?
F21 C2 F23 98.7(14) . . ?
F22 C2 F23 103.5(11) . . ?
F21 C2 S2 115.3(9) . . ?
F22 C2 S2 119.4(7) . . ?
F23 C2 S2 110.2(10) . . ?

loop_
_geom_bond_atom_site_label_1
_geom_bond_atom_site_label_2
_geom_bond_distance
_geom_bond_site_symmetry_2
_geom_bond_publ_flag
Ru N2 1.979(3) . ?
Ru N1 2.081(3) . ?
Ru N6 2.081(4) . ?
Ru N4 2.101(4) . ?
Ru N5 2.117(3) . ?
Ru N3 2.266(4) . ?
N1 C12 1.498(6) . ?
N1 C11 1.500(6) . ?
N1 C13 1.506(6) . ?
N2 C21 1.347(6) . ?
N2 C25 1.350(6) . ?
N3 C32 1.495(6) . ?
N3 C33 1.508(6) . ?
N3 C31 1.526(6) . ?
N4 C41 1.348(5) . ?
N4 C45 1.356(6) . ?
N5 C55 1.332(5) . ?
N5 C51 1.358(5) . ?
N6 C65 1.342(6) . ?
N6 C61 1.353(5) . ?
N7 C75 1.326(8) . ?
N7 C71 1.348(7) . ?
C11 C21 1.525(6) . ?
C11 H11A 0.97 . ?
C11 H11B 0.97 . ?
C12 C61 1.484(6) . ?
C12 H12A 0.97 . ?
C12 H12B 0.97 . ?
C13 C51 1.500(6) . ?
C13 H13A 0.97 . ?
C13 H13B 0.97 . ?
C21 C22 1.371(7) . ?
C22 C23 1.402(8) . ?
C22 H22 0.93 . ?
C23 C24 1.370(8) . ?
C23 H23 0.93 . ?
C24 C25 1.381(7) . ?
C24 H24 0.93 . ?
C25 C31 1.498(7) . ?
C31 H31A 0.97 . ?
C31 H31B 0.97 . ?
C32 C71 1.499(7) . ?
C32 H32A 0.97 . ?
C32 H32B 0.97 . ?
C33 C41 1.482(6) . ?
C33 H33A 0.97 . ?
C33 H33B 0.97 . ?
C41 C42 1.384(7) . ?
C42 C43 1.372(8) . ?
C42 H42 0.93 . ?
C43 C44 1.386(8) . ?
C43 H43 0.93 . ?
C44 C45 1.361(7) . ?
C44 H44 0.93 . ?
C45 H45 0.93 . ?
C51 C52 1.387(6) . ?
C52 C53 1.372(7) . ?
C52 H52 0.93 . ?
C53 C54 1.365(7) . ?
C53 H53 0.93 . ?
C54 C55 1.382(6) . ?
C54 H54 0.93 . ?
C55 H55 0.93 . ?
C61 C62 1.391(7) . ?
C62 C63 1.371(8) . ?
C62 H62 0.93 . ?
C63 C64 1.365(9) . ?
C63 H63 0.93 . ?
C64 C65 1.380(8) . ?
C64 H64 0.93 . ?
C65 H65 0.93 . ?
C71 C72 1.389(7) . ?
C72 C73 1.386(8) . ?
C72 H72 0.93 . ?
C73 C74 1.376(9) . ?
C73 H73 0.93 . ?
C74 C75 1.388(8) . ?
C74 H74 0.93 . ?
C75 H75 0.93 . ?
S1 O12 1.403(5) . ?
S1 O13 1.417(5) . ?
S1 O11 1.434(5) . ?
S1 C1 1.808(8) . ?
F11 C1 1.320(9) . ?
F12 C1 1.298(8) . ?
F13 C1 1.282(9) . ?
S2 O21 1.275(7) . ?
S2 O22 1.360(5) . ?
S2 O23 1.472(11) . ?
S2 C2 1.733(9) . ?
C2 F21 1.184(14) . ?
C2 F22 1.265(10) . ?
C2 F23 1.265(17) . ?

loop_
_geom_hbond_atom_site_label_D
_geom_hbond_atom_site_label_A
_geom_hbond_distance_DA
_geom_hbond_site_symmetry_A
O1 O22 3.352(11) .
O1 O2 2.877(11) .
O2 O11 2.944(9) .
O2 O1 2.939(11) 2655

loop_
_geom_torsion_atom_site_label_1
_geom_torsion_atom_site_label_2
_geom_torsion_atom_site_label_3
_geom_torsion_atom_site_label_4
_geom_torsion
_geom_torsion_site_symmetry_1
_geom_torsion_site_symmetry_2
_geom_torsion_site_symmetry_3
_geom_torsion_site_symmetry_4
_geom_torsion_publ_flag
N2 Ru N1 C12 82.1(3) . . . . ?
N6 Ru N1 C12 -15.8(3) . . . . ?
N4 Ru N1 C12 170.9(3) . . . . ?
N5 Ru N1 C12 -101.3(3) . . . . ?
N3 Ru N1 C12 80.0(5) . . . . ?
N2 Ru N1 C11 -33.8(3) . . . . ?
N6 Ru N1 C11 -131.7(3) . . . . ?
N4 Ru N1 C11 55.1(3) . . . . ?
N5 Ru N1 C11 142.8(3) . . . . ?
N3 Ru N1 C11 -35.9(5) . . . . ?
N2 Ru N1 C13 -156.1(3) . . . . ?
N6 Ru N1 C13 106.0(3) . . . . ?
N4 Ru N1 C13 -67.2(3) . . . . ?
N5 Ru N1 C13 20.5(3) . . . . ?
N3 Ru N1 C13 -158.2(3) . . . . ?
N1 Ru N2 C21 19.0(3) . . . . ?
N6 Ru N2 C21 98.5(3) . . . . ?
N4 Ru N2 C21 -82.6(3) . . . . ?
N5 Ru N2 C21 7.5(7) . . . . ?
N3 Ru N2 C21 -161.8(4) . . . . ?
N1 Ru N2 C25 -161.7(4) . . . . ?
N6 Ru N2 C25 -82.2(4) . . . . ?
N4 Ru N2 C25 96.7(4) . . . . ?
N5 Ru N2 C25 -173.2(4) . . . . ?
N3 Ru N2 C25 17.5(4) . . . . ?
N2 Ru N3 C32 -149.4(4) . . . . ?
N1 Ru N3 C32 -147.2(4) . . . . ?
N6 Ru N3 C32 -55.4(4) . . . . ?
N4 Ru N3 C32 117.5(4) . . . . ?
N5 Ru N3 C32 34.3(4) . . . . ?
N2 Ru N3 C33 80.2(3) . . . . ?
N1 Ru N3 C33 82.3(5) . . . . ?
N6 Ru N3 C33 174.1(3) . . . . ?
N4 Ru N3 C33 -13.0(3) . . . . ?
N5 Ru N3 C33 -96.1(3) . . . . ?
N2 Ru N3 C31 -31.3(3) . . . . ?
N1 Ru N3 C31 -29.2(5) . . . . ?
N6 Ru N3 C31 62.6(3) . . . . ?
N4 Ru N3 C31 -124.5(3) . . . . ?
N5 Ru N3 C31 152.3(3) . . . . ?
N2 Ru N4 C41 -73.5(3) . . . . ?
N1 Ru N4 C41 -154.1(3) . . . . ?
N6 Ru N4 C41 97.5(11) . . . . ?
N5 Ru N4 C41 124.0(3) . . . . ?
N3 Ru N4 C41 3.0(3) . . . . ?
N2 Ru N4 C45 114.4(4) . . . . ?
N1 Ru N4 C45 33.7(4) . . . . ?
N6 Ru N4 C45 -74.6(11) . . . . ?
N5 Ru N4 C45 -48.2(4) . . . . ?
N3 Ru N4 C45 -169.1(4) . . . . ?
N2 Ru N5 C55 178.9(4) . . . . ?
N1 Ru N5 C55 167.4(4) . . . . ?
N6 Ru N5 C55 86.1(4) . . . . ?
N4 Ru N5 C55 -90.8(4) . . . . ?
N3 Ru N5 C55 -13.2(4) . . . . ?
N2 Ru N5 C51 2.4(7) . . . . ?
N1 Ru N5 C51 -9.1(3) . . . . ?
N6 Ru N5 C51 -90.4(3) . . . . ?
N4 Ru N5 C51 92.7(3) . . . . ?
N3 Ru N5 C51 170.3(3) . . . . ?
N2 Ru N6 C65 114.7(4) . . . . ?
N1 Ru N6 C65 -165.8(4) . . . . ?
N4 Ru N6 C65 -56.2(12) . . . . ?
N5 Ru N6 C65 -82.9(4) . . . . ?
N3 Ru N6 C65 36.9(4) . . . . ?
N2 Ru N6 C61 -77.3(3) . . . . ?
N1 Ru N6 C61 2.2(3) . . . . ?
N4 Ru N6 C61 111.8(10) . . . . ?
N5 Ru N6 C61 85.2(3) . . . . ?
N3 Ru N6 C61 -155.0(3) . . . . ?
C12 N1 C11 C21 -74.8(4) . . . . ?
C13 N1 C11 C21 162.0(4) . . . . ?
Ru N1 C11 C21 42.7(4) . . . . ?
C11 N1 C12 C61 140.2(4) . . . . ?
C13 N1 C12 C61 -94.7(4) . . . . ?
Ru N1 C12 C61 26.5(5) . . . . ?
C12 N1 C13 C51 93.7(4) . . . . ?
C11 N1 C13 C51 -144.6(4) . . . . ?
Ru N1 C13 C51 -28.1(4) . . . . ?
C25 N2 C21 C22 0.9(7) . . . . ?
Ru N2 C21 C22 -179.8(4) . . . . ?
C25 N2 C21 C11 -177.8(4) . . . . ?
Ru N2 C21 C11 1.5(5) . . . . ?
N1 C11 C21 N2 -30.8(5) . . . . ?
N1 C11 C21 C22 150.6(5) . . . . ?
N2 C21 C22 C23 -2.7(8) . . . . ?
C11 C21 C22 C23 175.8(5) . . . . ?
C21 C22 C23 C24 2.3(9) . . . . ?
C22 C23 C24 C25 -0.1(9) . . . . ?
C21 N2 C25 C24 1.4(7) . . . . ?
Ru N2 C25 C24 -177.9(4) . . . . ?
C21 N2 C25 C31 -177.9(4) . . . . ?
Ru N2 C25 C31 2.8(6) . . . . ?
C23 C24 C25 N2 -1.8(8) . . . . ?
C23 C24 C25 C31 177.5(5) . . . . ?
N2 C25 C31 N3 -32.7(6) . . . . ?
C24 C25 C31 N3 148.0(5) . . . . ?
C32 N3 C31 C25 173.6(4) . . . . ?
C33 N3 C31 C25 -69.7(5) . . . . ?
Ru N3 C31 C25 41.9(4) . . . . ?
C33 N3 C32 C71 74.1(5) . . . . ?
C31 N3 C32 C71 -171.8(4) . . . . ?
Ru N3 C32 C71 -54.8(5) . . . . ?
C32 N3 C33 C41 -117.1(4) . . . . ?
C31 N3 C33 C41 130.1(4) . . . . ?
Ru N3 C33 C41 21.4(4) . . . . ?
C45 N4 C41 C42 -0.9(6) . . . . ?
Ru N4 C41 C42 -173.8(4) . . . . ?
C45 N4 C41 C33 -178.3(4) . . . . ?
Ru N4 C41 C33 8.8(5) . . . . ?
N3 C33 C41 N4 -21.4(6) . . . . ?
N3 C33 C41 C42 161.1(4) . . . . ?
N4 C41 C42 C43 0.9(8) . . . . ?
C33 C41 C42 C43 178.3(5) . . . . ?
C41 C42 C43 C44 -0.6(9) . . . . ?
C42 C43 C44 C45 0.3(9) . . . . ?
C41 N4 C45 C44 0.6(7) . . . . ?
Ru N4 C45 C44 172.8(4) . . . . ?
C43 C44 C45 N4 -0.3(8) . . . . ?
C55 N5 C51 C52 0.5(6) . . . . ?
Ru N5 C51 C52 177.5(4) . . . . ?
C55 N5 C51 C13 177.9(4) . . . . ?
Ru N5 C51 C13 -5.1(5) . . . . ?
N1 C13 C51 N5 22.6(6) . . . . ?
N1 C13 C51 C52 -159.9(4) . . . . ?
N5 C51 C52 C53 0.3(7) . . . . ?
C13 C51 C52 C53 -177.2(5) . . . . ?
C51 C52 C53 C54 -0.9(8) . . . . ?
C52 C53 C54 C55 0.7(8) . . . . ?
C51 N5 C55 C54 -0.7(7) . . . . ?
Ru N5 C55 C54 -177.0(4) . . . . ?
C53 C54 C55 N5 0.1(8) . . . . ?
C65 N6 C61 C62 -0.7(6) . . . . ?
Ru N6 C61 C62 -169.8(4) . . . . ?
C65 N6 C61 C12 -178.3(4) . . . . ?
Ru N6 C61 C12 12.6(5) . . . . ?
N1 C12 C61 N6 -26.1(6) . . . . ?
N1 C12 C61 C62 156.3(5) . . . . ?
N6 C61 C62 C63 -0.4(8) . . . . ?
C12 C61 C62 C63 177.0(5) . . . . ?
C61 C62 C63 C64 0.5(9) . . . . ?
C62 C63 C64 C65 0.4(10) . . . . ?
C61 N6 C65 C64 1.7(7) . . . . ?
Ru N6 C65 C64 169.5(4) . . . . ?
C63 C64 C65 N6 -1.6(8) . . . . ?
C75 N7 C71 C72 0.0(7) . . . . ?
C75 N7 C71 C32 -177.7(4) . . . . ?
N3 C32 C71 N7 -46.2(6) . . . . ?
N3 C32 C71 C72 136.1(4) . . . . ?
N7 C71 C72 C73 0.5(7) . . . . ?
C32 C71 C72 C73 178.1(4) . . . . ?
C71 C72 C73 C74 -0.2(7) . . . . ?
C72 C73 C74 C75 -0.4(8) . . . . ?
C71 N7 C75 C74 -0.8(8) . . . . ?
C73 C74 C75 N7 1.0(8) . . . . ?
O12 S1 C1 F13 60.9(7) . . . . ?
O13 S1 C1 F13 -176.8(6) . . . . ?
O11 S1 C1 F13 -60.0(7) . . . . ?
O12 S1 C1 F12 -177.6(6) . . . . ?
O13 S1 C1 F12 -55.2(7) . . . . ?
O11 S1 C1 F12 61.6(7) . . . . ?
O12 S1 C1 F11 -54.7(7) . . . . ?
O13 S1 C1 F11 67.7(6) . . . . ?
O11 S1 C1 F11 -175.5(6) . . . . ?
O21 S2 C2 F21 -81.1(18) . . . . ?
O22 S2 C2 F21 56.6(16) . . . . ?
O23 S2 C2 F21 168.6(16) . . . . ?
O21 S2 C2 F22 48.8(14) . . . . ?
O22 S2 C2 F22 -173.5(10) . . . . ?
O23 S2 C2 F22 -61.5(12) . . . . ?
O21 S2 C2 F23 168.3(16) . . . . ?
O22 S2 C2 F23 -54.0(15) . . . . ?
O23 S2 C2 F23 58.0(15) . . . . ?
